data_7710081
loop_
_publ_author_name
'Kimura, Yoshitaka'
'Lugo-Fuentes, Leonardo I.'
'Saito, Souta'
'Jimenez-Halla, Jose Oscar Carlos'
'Barroso-Flores, Joaqu\'in'
'Yamamoto, Yohsuke'
'Nakamoto, Masaaki'
'Shang, Rong'

_publ_section_title
;
 Boron, nitrogen-containing heterocyclic carbene (BNC) as a redox active
 ligand: synthesis and characterization of a lithium BNC-aurate complex
;
_journal_name_full 'Dalton Transactions'
_journal_paper_doi 10.1039/D2DT01083F
_journal_year 2022
_chemical_formula_sum 'C22 H47 Au B2 Cl N2 P'
_chemical_formula_weight 624.62
_chemical_properties_physical Air-sensitive,Moisture-sensitive,Oxygen-sensitive,Light-sensitive
_space_group_crystal_system triclinic
_space_group_IT_number 2
_space_group_name_Hall '-P 1'
_space_group_name_H-M_alt 'P -1'
_atom_sites_solution_hydrogens geom
_audit_creation_method SHELXL-2014/5
_audit_update_record
;
2021-09-10 deposited with the CCDC.	2022-04-18 downloaded from the CCDC.
;
_cell_angle_alpha 84.959(17)
_cell_angle_beta 68.147(7)
_cell_angle_gamma 87.188(14)
_cell_formula_units_Z 2
_cell_length_a 10.294(8)
_cell_length_b 11.660(10)
_cell_length_c 12.419(11)
_cell_measurement_reflns_used 9885
_cell_measurement_temperature 100(2)
_cell_measurement_theta_max 28.00
_cell_measurement_theta_min 2.21
_cell_volume 1378(2)
_computing_cell_refinement 'Bruker SAINT'
_computing_data_collection 'Bruker APEX2'
_computing_data_reduction 'Bruker SAINT'
_computing_molecular_graphics 'Bruker SHELXTL'
_computing_publication_material 'Bruker SHELXTL'
_computing_structure_refinement 'SHELXL-2014/5 (Sheldrick 2014)'
_computing_structure_solution 'SHELXS-97 (Sheldrick 2008)'
_diffrn_ambient_temperature 100(2)
_diffrn_measured_fraction_theta_full 0.976
_diffrn_measured_fraction_theta_max 0.998
_diffrn_measurement_device_type 'Bruker APEX-II CCD'
_diffrn_measurement_method '\f and \w scans'
_diffrn_radiation_type MoK\a
_diffrn_radiation_wavelength 0.71073
_diffrn_reflns_av_R_equivalents 0.0227
_diffrn_reflns_av_unetI/netI 0.0251
_diffrn_reflns_Laue_measured_fraction_full 0.976
_diffrn_reflns_Laue_measured_fraction_max 0.998
_diffrn_reflns_limit_h_max 12
_diffrn_reflns_limit_h_min -12
_diffrn_reflns_limit_k_max 13
_diffrn_reflns_limit_k_min -13
_diffrn_reflns_limit_l_max 14
_diffrn_reflns_limit_l_min -14
_diffrn_reflns_number 13420
_diffrn_reflns_point_group_measured_fraction_full 0.976
_diffrn_reflns_point_group_measured_fraction_max 0.998
_diffrn_reflns_theta_full 25.242
_diffrn_reflns_theta_max 25.027
_diffrn_reflns_theta_min 1.754
_exptl_absorpt_coefficient_mu 5.504
_exptl_crystal_colour colourless
_exptl_crystal_density_diffrn 1.505
_exptl_crystal_description block
_exptl_crystal_F_000 628
_exptl_crystal_size_max 0.182
_exptl_crystal_size_mid 0.078
_exptl_crystal_size_min 0.066
_refine_diff_density_max 0.755
_refine_diff_density_min -0.305
_refine_diff_density_rms 0.076
_refine_ls_extinction_method none
_refine_ls_goodness_of_fit_ref 1.093
_refine_ls_hydrogen_treatment constr
_refine_ls_matrix_type full
_refine_ls_number_parameters 274
_refine_ls_number_reflns 4858
_refine_ls_number_restraints 0
_refine_ls_restrained_S_all 1.093
_refine_ls_R_factor_all 0.0168
_refine_ls_R_factor_gt 0.0160
_refine_ls_shift/su_max 0.002
_refine_ls_shift/su_mean 0.000
_refine_ls_structure_factor_coef Fsqd
_refine_ls_weighting_details 'w=1/[\s^2^(Fo^2^)+(0.0139P)^2^+0.7582P] where P=(Fo^2^+2Fc^2^)/3'
_refine_ls_weighting_scheme calc
_refine_ls_wR_factor_gt 0.0384
_refine_ls_wR_factor_ref 0.0386
_reflns_Friedel_coverage 0.000
_reflns_number_gt 4703
_reflns_number_total 4858
_reflns_threshold_expression 'I > 2\s(I)'
_cod_data_source_file d2dt01083f2.cif
_cod_data_source_block 3a
_cod_database_code 7710081
_shelx_space_group_comment
;
The symmetry employed for this shelxl refinement is uniquely defined
by the following loop, which should always be used as a source of
symmetry information in preference to the above space-group names.
They are only intended as comments.
;
_shelx_estimated_absorpt_t_min 0.434
_shelx_estimated_absorpt_t_max 0.713
_shelxl_version_number 2014/5

loop_
_space_group_symop_operation_xyz
'x, y, z'
'-x, -y, -z'

loop_
_atom_site_label
_atom_site_type_symbol
_atom_site_fract_x
_atom_site_fract_y
_atom_site_fract_z
_atom_site_U_iso_or_equiv
_atom_site_adp_type
_atom_site_occupancy
_atom_site_site_symmetry_order
_atom_site_calc_flag
_atom_site_refinement_flags_posn
_atom_site_refinement_flags_adp
_atom_site_refinement_flags_occupancy
_atom_site_disorder_assembly
_atom_site_disorder_group
Au1 Au 0.73004(2) 0.78040(2) 0.42534(2) 0.01526(4) Uani 1 1 d . . . . .
P1 P 0.91786(7) 0.81803(6) 0.25676(6) 0.01664(14) Uani 1 1 d . . . . .
Cl1 Cl 0.22719(7) 0.84753(6) 0.78868(6) 0.02303(15) Uani 1 1 d . . . . .
B1 B 0.3720(3) 0.7292(2) 0.7585(2) 0.0132(6) Uani 1 1 d . . . . .
N1 N 0.4489(2) 0.74336(17) 0.62175(17) 0.0118(4) Uani 1 1 d . . . . .
C1 C 0.5846(3) 0.7432(2) 0.5890(2) 0.0134(5) Uani 1 1 d . . . . .
B2 B 0.6206(3) 0.7256(2) 0.7061(2) 0.0134(6) Uani 1 1 d . . . . .
N2 N 0.4948(2) 0.75143(17) 0.79836(17) 0.0123(4) Uani 1 1 d . . . . .
C2 C 0.3743(3) 0.7681(2) 0.5391(2) 0.0134(5) Uani 1 1 d . . . . .
H2 H 0.2723 0.7560 0.5845 0.016 Uiso 1 1 calc R U . . .
C3 C 0.4188(3) 0.6878(2) 0.4402(2) 0.0159(5) Uani 1 1 d . . . . .
H3A H 0.4026 0.6068 0.4728 0.019 Uiso 1 1 calc R U . . .
H3B H 0.5200 0.6963 0.3936 0.019 Uiso 1 1 calc R U . . .
C4 C 0.3346(3) 0.7172(2) 0.3623(2) 0.0186(6) Uani 1 1 d . . . . .
H4A H 0.3662 0.6665 0.2971 0.022 Uiso 1 1 calc R U . . .
H4B H 0.2344 0.7024 0.4078 0.022 Uiso 1 1 calc R U . . .
C5 C 0.3518(3) 0.8424(2) 0.3140(2) 0.0194(6) Uani 1 1 d . . . . .
H5A H 0.2931 0.8594 0.2667 0.023 Uiso 1 1 calc R U . . .
H5B H 0.4506 0.8557 0.2628 0.023 Uiso 1 1 calc R U . . .
C6 C 0.3092(3) 0.9229(2) 0.4124(2) 0.0191(6) Uani 1 1 d . . . . .
H6A H 0.3267 1.0035 0.3791 0.023 Uiso 1 1 calc R U . . .
H6B H 0.2077 0.9156 0.4585 0.023 Uiso 1 1 calc R U . . .
C8 C 0.2961(3) 0.6029(2) 0.8031(2) 0.0166(5) Uani 1 1 d . . . . .
C7 C 0.3912(3) 0.8941(2) 0.4914(2) 0.0155(5) Uani 1 1 d . . . . .
H7A H 0.3579 0.9443 0.5570 0.019 Uiso 1 1 calc R U . . .
H7B H 0.4916 0.9095 0.4471 0.019 Uiso 1 1 calc R U . . .
C9 C 0.1954(3) 0.5954(3) 0.9310(2) 0.0288(7) Uani 1 1 d . . . . .
H9A H 0.1195 0.6525 0.9410 0.043 Uiso 1 1 calc R U . . .
H9B H 0.2464 0.6109 0.9807 0.043 Uiso 1 1 calc R U . . .
H9C H 0.1561 0.5181 0.9527 0.043 Uiso 1 1 calc R U . . .
C10 C 0.2103(3) 0.5716(3) 0.7329(3) 0.0319(7) Uani 1 1 d . . . . .
H10A H 0.1431 0.6340 0.7327 0.048 Uiso 1 1 calc R U . . .
H10B H 0.1598 0.5004 0.7682 0.048 Uiso 1 1 calc R U . . .
H10C H 0.2730 0.5603 0.6528 0.048 Uiso 1 1 calc R U . . .
C11 C 0.4094(3) 0.5084(2) 0.7890(2) 0.0199(6) Uani 1 1 d . . . . .
H11A H 0.4755 0.5123 0.7081 0.030 Uiso 1 1 calc R U . . .
H11B H 0.3655 0.4328 0.8094 0.030 Uiso 1 1 calc R U . . .
H11C H 0.4595 0.5199 0.8405 0.030 Uiso 1 1 calc R U . . .
C12 C 0.4846(3) 0.7845(2) 0.9160(2) 0.0188(6) Uani 1 1 d . . . . .
C13 C 0.3494(3) 0.8516(2) 0.9781(2) 0.0246(6) Uani 1 1 d . . . . .
H13A H 0.3452 0.9223 0.9304 0.037 Uiso 1 1 calc R U . . .
H13B H 0.3478 0.8715 1.0536 0.037 Uiso 1 1 calc R U . . .
H13C H 0.2686 0.8041 0.9899 0.037 Uiso 1 1 calc R U . . .
C14 C 0.4913(3) 0.6811(2) 0.9996(2) 0.0235(6) Uani 1 1 d . . . . .
H14A H 0.5724 0.6320 0.9606 0.035 Uiso 1 1 calc R U . . .
H14B H 0.4055 0.6366 1.0228 0.035 Uiso 1 1 calc R U . . .
H14C H 0.5002 0.7087 1.0688 0.035 Uiso 1 1 calc R U . . .
C15 C 0.6029(3) 0.8675(2) 0.8977(2) 0.0242(6) Uani 1 1 d . . . . .
H15A H 0.6933 0.8287 0.8604 0.036 Uiso 1 1 calc R U . . .
H15B H 0.5966 0.8917 0.9731 0.036 Uiso 1 1 calc R U . . .
H15C H 0.5944 0.9352 0.8479 0.036 Uiso 1 1 calc R U . . .
C16 C 0.7773(3) 0.6802(2) 0.6921(2) 0.0175(6) Uani 1 1 d . . . . .
C17 C 0.8157(3) 0.5835(2) 0.6066(3) 0.0253(6) Uani 1 1 d . . . . .
H17A H 0.8103 0.6142 0.5323 0.038 Uiso 1 1 calc R U . . .
H17B H 0.7499 0.5202 0.6397 0.038 Uiso 1 1 calc R U . . .
H17C H 0.9110 0.5549 0.5937 0.038 Uiso 1 1 calc R U . . .
C18 C 0.8850(3) 0.7773(2) 0.6362(3) 0.0245(6) Uani 1 1 d . . . . .
H18A H 0.9799 0.7455 0.6185 0.037 Uiso 1 1 calc R U . . .
H18B H 0.8678 0.8374 0.6906 0.037 Uiso 1 1 calc R U . . .
H18C H 0.8752 0.8105 0.5643 0.037 Uiso 1 1 calc R U . . .
C19 C 0.8035(3) 0.6238(3) 0.7992(3) 0.0282(7) Uani 1 1 d . . . . .
H19A H 0.9002 0.5944 0.7753 0.042 Uiso 1 1 calc R U . . .
H19B H 0.7389 0.5600 0.8342 0.042 Uiso 1 1 calc R U . . .
H19C H 0.7882 0.6810 0.8561 0.042 Uiso 1 1 calc R U . . .
C20 C 1.0139(3) 0.9430(2) 0.2593(3) 0.0249(6) Uani 1 1 d . . . . .
H20A H 1.0972 0.9511 0.1877 0.037 Uiso 1 1 calc R U . . .
H20B H 1.0425 0.9336 0.3266 0.037 Uiso 1 1 calc R U . . .
H20C H 0.9541 1.0120 0.2651 0.037 Uiso 1 1 calc R U . . .
C21 C 0.8885(3) 0.8396(3) 0.1214(2) 0.0297(7) Uani 1 1 d . . . . .
H21A H 0.9783 0.8510 0.0566 0.045 Uiso 1 1 calc R U . . .
H21B H 0.8280 0.9076 0.1236 0.045 Uiso 1 1 calc R U . . .
H21C H 0.8432 0.7718 0.1108 0.045 Uiso 1 1 calc R U . . .
C22 C 1.0455(3) 0.7007(2) 0.2363(2) 0.0213(6) Uani 1 1 d . . . . .
H22A H 1.0086 0.6324 0.2175 0.032 Uiso 1 1 calc R U . . .
H22B H 1.0640 0.6832 0.3079 0.032 Uiso 1 1 calc R U . . .
H22C H 1.1326 0.7233 0.1723 0.032 Uiso 1 1 calc R U . . .

loop_
_atom_site_aniso_label
_atom_site_aniso_U_11
_atom_site_aniso_U_22
_atom_site_aniso_U_33
_atom_site_aniso_U_23
_atom_site_aniso_U_13
_atom_site_aniso_U_12
Au1 0.01063(6) 0.02147(6) 0.01223(6) -0.00321(4) -0.00236(4) 0.00156(4)
P1 0.0119(3) 0.0212(4) 0.0148(3) -0.0013(3) -0.0030(3) 0.0020(3)
Cl1 0.0205(3) 0.0268(4) 0.0189(3) -0.0044(3) -0.0052(3) 0.0140(3)
B1 0.0102(14) 0.0130(14) 0.0145(14) -0.0025(11) -0.0028(11) 0.0046(11)
N1 0.0117(11) 0.0109(10) 0.0144(11) -0.0030(8) -0.0064(9) 0.0021(8)
C1 0.0140(13) 0.0111(12) 0.0138(13) -0.0031(10) -0.0033(10) 0.0019(10)
B2 0.0161(15) 0.0104(13) 0.0168(15) 0.0014(11) -0.0103(12) -0.0013(11)
N2 0.0156(11) 0.0113(10) 0.0110(10) -0.0004(8) -0.0062(9) -0.0004(8)
C2 0.0136(12) 0.0145(13) 0.0149(13) -0.0035(10) -0.0082(10) 0.0016(10)
C3 0.0193(14) 0.0142(13) 0.0174(13) -0.0048(10) -0.0098(11) 0.0022(10)
C4 0.0193(14) 0.0214(14) 0.0188(14) -0.0055(11) -0.0106(11) 0.0010(11)
C5 0.0214(14) 0.0221(14) 0.0166(13) -0.0005(11) -0.0096(11) 0.0029(11)
C6 0.0225(14) 0.0163(13) 0.0207(14) -0.0007(11) -0.0113(12) 0.0037(11)
C8 0.0142(13) 0.0189(13) 0.0167(13) 0.0024(11) -0.0063(11) -0.0017(10)
C7 0.0173(13) 0.0134(13) 0.0159(13) -0.0030(10) -0.0059(11) 0.0004(10)
C9 0.0251(16) 0.0273(16) 0.0248(16) 0.0046(12) 0.0003(13) -0.0027(12)
C10 0.0309(17) 0.0350(17) 0.0374(18) 0.0133(14) -0.0225(15) -0.0186(14)
C11 0.0232(15) 0.0135(13) 0.0229(14) 0.0009(11) -0.0083(12) -0.0038(11)
C12 0.0275(15) 0.0197(14) 0.0120(13) -0.0020(10) -0.0104(11) 0.0009(11)
C13 0.0349(17) 0.0199(14) 0.0169(14) -0.0060(11) -0.0064(12) 0.0025(12)
C14 0.0326(16) 0.0218(15) 0.0160(14) 0.0001(11) -0.0092(12) -0.0004(12)
C15 0.0364(17) 0.0206(14) 0.0197(14) -0.0021(11) -0.0146(13) -0.0051(12)
C16 0.0134(13) 0.0190(13) 0.0221(14) 0.0036(11) -0.0101(11) 0.0012(10)
C17 0.0149(14) 0.0214(14) 0.0352(17) -0.0028(12) -0.0047(12) 0.0057(11)
C18 0.0175(14) 0.0277(15) 0.0301(16) 0.0047(12) -0.0121(12) -0.0035(12)
C19 0.0169(14) 0.0308(16) 0.0356(17) 0.0084(13) -0.0112(13) 0.0050(12)
C20 0.0194(15) 0.0191(14) 0.0371(17) -0.0006(12) -0.0124(13) 0.0042(11)
C21 0.0287(16) 0.0417(18) 0.0174(15) -0.0003(13) -0.0080(13) 0.0045(14)
C22 0.0186(14) 0.0204(14) 0.0213(14) -0.0020(11) -0.0036(12) 0.0033(11)

loop_
_atom_type_symbol
_atom_type_description
_atom_type_scat_dispersion_real
_atom_type_scat_dispersion_imag
_atom_type_scat_source
C C 0.0033 0.0016 'International Tables Vol C Tables 4.2.6.8 and 6.1.1.4'
H H 0.0000 0.0000 'International Tables Vol C Tables 4.2.6.8 and 6.1.1.4'
B B 0.0013 0.0007 'International Tables Vol C Tables 4.2.6.8 and 6.1.1.4'
N N 0.0061 0.0033 'International Tables Vol C Tables 4.2.6.8 and 6.1.1.4'
P P 0.1023 0.0942 'International Tables Vol C Tables 4.2.6.8 and 6.1.1.4'
Cl Cl 0.1484 0.1585 'International Tables Vol C Tables 4.2.6.8 and 6.1.1.4'
Au Au -2.0133 8.8022 'International Tables Vol C Tables 4.2.6.8 and 6.1.1.4'

loop_
_geom_angle_atom_site_label_1
_geom_angle_atom_site_label_2
_geom_angle_atom_site_label_3
_geom_angle
_geom_angle_site_symmetry_1
_geom_angle_site_symmetry_3
_geom_angle_publ_flag
C1 Au1 P1 170.84(7) . . ?
C20 P1 C21 104.73(14) . . ?
C20 P1 C22 103.90(14) . . ?
C21 P1 C22 105.40(14) . . ?
C20 P1 Au1 113.20(11) . . ?
C21 P1 Au1 118.55(12) . . ?
C22 P1 Au1 109.81(10) . . ?
N2 B1 N1 100.81(19) . . ?
N2 B1 C8 116.1(2) . . ?
N1 B1 C8 112.0(2) . . ?
N2 B1 Cl1 115.63(18) . . ?
N1 B1 Cl1 103.09(16) . . ?
C8 B1 Cl1 108.28(18) . . ?
C1 N1 C2 123.1(2) . . ?
C1 N1 B1 112.8(2) . . ?
C2 N1 B1 123.7(2) . . ?
N1 C1 B2 107.1(2) . . ?
N1 C1 Au1 128.12(19) . . ?
B2 C1 Au1 124.31(18) . . ?
N2 B2 C1 105.6(2) . . ?
N2 B2 C16 137.0(2) . . ?
C1 B2 C16 117.4(2) . . ?
B2 N2 C12 125.2(2) . . ?
B2 N2 B1 107.2(2) . . ?
C12 N2 B1 127.5(2) . . ?
N1 C2 C7 110.49(19) . . ?
N1 C2 C3 113.4(2) . . ?
C7 C2 C3 110.9(2) . . ?
N1 C2 H2 107.2 . . ?
C7 C2 H2 107.2 . . ?
C3 C2 H2 107.2 . . ?
C2 C3 C4 109.7(2) . . ?
C2 C3 H3A 109.7 . . ?
C4 C3 H3A 109.7 . . ?
C2 C3 H3B 109.7 . . ?
C4 C3 H3B 109.7 . . ?
H3A C3 H3B 108.2 . . ?
C5 C4 C3 111.6(2) . . ?
C5 C4 H4A 109.3 . . ?
C3 C4 H4A 109.3 . . ?
C5 C4 H4B 109.3 . . ?
C3 C4 H4B 109.3 . . ?
H4A C4 H4B 108.0 . . ?
C4 C5 C6 110.7(2) . . ?
C4 C5 H5A 109.5 . . ?
C6 C5 H5A 109.5 . . ?
C4 C5 H5B 109.5 . . ?
C6 C5 H5B 109.5 . . ?
H5A C5 H5B 108.1 . . ?
C7 C6 C5 110.9(2) . . ?
C7 C6 H6A 109.5 . . ?
C5 C6 H6A 109.5 . . ?
C7 C6 H6B 109.5 . . ?
C5 C6 H6B 109.5 . . ?
H6A C6 H6B 108.1 . . ?
C10 C8 C11 106.8(2) . . ?
C10 C8 C9 105.9(2) . . ?
C11 C8 C9 108.2(2) . . ?
C10 C8 B1 113.0(2) . . ?
C11 C8 B1 109.1(2) . . ?
C9 C8 B1 113.4(2) . . ?
C6 C7 C2 111.3(2) . . ?
C6 C7 H7A 109.4 . . ?
C2 C7 H7A 109.4 . . ?
C6 C7 H7B 109.4 . . ?
C2 C7 H7B 109.4 . . ?
H7A C7 H7B 108.0 . . ?
C8 C9 H9A 109.5 . . ?
C8 C9 H9B 109.5 . . ?
H9A C9 H9B 109.5 . . ?
C8 C9 H9C 109.5 . . ?
H9A C9 H9C 109.5 . . ?
H9B C9 H9C 109.5 . . ?
C8 C10 H10A 109.5 . . ?
C8 C10 H10B 109.5 . . ?
H10A C10 H10B 109.5 . . ?
C8 C10 H10C 109.5 . . ?
H10A C10 H10C 109.5 . . ?
H10B C10 H10C 109.5 . . ?
C8 C11 H11A 109.5 . . ?
C8 C11 H11B 109.5 . . ?
H11A C11 H11B 109.5 . . ?
C8 C11 H11C 109.5 . . ?
H11A C11 H11C 109.5 . . ?
H11B C11 H11C 109.5 . . ?
N2 C12 C15 108.2(2) . . ?
N2 C12 C13 112.5(2) . . ?
C15 C12 C13 105.2(2) . . ?
N2 C12 C14 113.6(2) . . ?
C15 C12 C14 110.1(2) . . ?
C13 C12 C14 106.9(2) . . ?
C12 C13 H13A 109.5 . . ?
C12 C13 H13B 109.5 . . ?
H13A C13 H13B 109.5 . . ?
C12 C13 H13C 109.5 . . ?
H13A C13 H13C 109.5 . . ?
H13B C13 H13C 109.5 . . ?
C12 C14 H14A 109.5 . . ?
C12 C14 H14B 109.5 . . ?
H14A C14 H14B 109.5 . . ?
C12 C14 H14C 109.5 . . ?
H14A C14 H14C 109.5 . . ?
H14B C14 H14C 109.5 . . ?
C12 C15 H15A 109.5 . . ?
C12 C15 H15B 109.5 . . ?
H15A C15 H15B 109.5 . . ?
C12 C15 H15C 109.5 . . ?
H15A C15 H15C 109.5 . . ?
H15B C15 H15C 109.5 . . ?
C19 C16 C18 108.0(2) . . ?
C19 C16 C17 103.9(2) . . ?
C18 C16 C17 107.4(2) . . ?
C19 C16 B2 119.3(2) . . ?
C18 C16 B2 110.9(2) . . ?
C17 C16 B2 106.6(2) . . ?
C16 C17 H17A 109.5 . . ?
C16 C17 H17B 109.5 . . ?
H17A C17 H17B 109.5 . . ?
C16 C17 H17C 109.5 . . ?
H17A C17 H17C 109.5 . . ?
H17B C17 H17C 109.5 . . ?
C16 C18 H18A 109.5 . . ?
C16 C18 H18B 109.5 . . ?
H18A C18 H18B 109.5 . . ?
C16 C18 H18C 109.5 . . ?
H18A C18 H18C 109.5 . . ?
H18B C18 H18C 109.5 . . ?
C16 C19 H19A 109.5 . . ?
C16 C19 H19B 109.5 . . ?
H19A C19 H19B 109.5 . . ?
C16 C19 H19C 109.5 . . ?
H19A C19 H19C 109.5 . . ?
H19B C19 H19C 109.5 . . ?
P1 C20 H20A 109.5 . . ?
P1 C20 H20B 109.5 . . ?
H20A C20 H20B 109.5 . . ?
P1 C20 H20C 109.5 . . ?
H20A C20 H20C 109.5 . . ?
H20B C20 H20C 109.5 . . ?
P1 C21 H21A 109.5 . . ?
P1 C21 H21B 109.5 . . ?
H21A C21 H21B 109.5 . . ?
P1 C21 H21C 109.5 . . ?
H21A C21 H21C 109.5 . . ?
H21B C21 H21C 109.5 . . ?
P1 C22 H22A 109.5 . . ?
P1 C22 H22B 109.5 . . ?
H22A C22 H22B 109.5 . . ?
P1 C22 H22C 109.5 . . ?
H22A C22 H22C 109.5 . . ?
H22B C22 H22C 109.5 . . ?

loop_
_geom_bond_atom_site_label_1
_geom_bond_atom_site_label_2
_geom_bond_distance
_geom_bond_site_symmetry_2
_geom_bond_publ_flag
Au1 C1 2.050(3) . ?
Au1 P1 2.2852(15) . ?
P1 C20 1.810(3) . ?
P1 C21 1.810(3) . ?
P1 C22 1.816(3) . ?
Cl1 B1 1.934(3) . ?
B1 N2 1.558(4) . ?
B1 N1 1.582(4) . ?
B1 C8 1.653(4) . ?
N1 C1 1.302(3) . ?
N1 C2 1.497(3) . ?
C1 B2 1.623(4) . ?
B2 N2 1.413(4) . ?
B2 C16 1.624(4) . ?
N2 C12 1.508(3) . ?
C2 C7 1.528(3) . ?
C2 C3 1.529(3) . ?
C2 H2 1.0000 . ?
C3 C4 1.529(4) . ?
C3 H3A 0.9900 . ?
C3 H3B 0.9900 . ?
C4 C5 1.522(4) . ?
C4 H4A 0.9900 . ?
C4 H4B 0.9900 . ?
C5 C6 1.525(4) . ?
C5 H5A 0.9900 . ?
C5 H5B 0.9900 . ?
C6 C7 1.524(4) . ?
C6 H6A 0.9900 . ?
C6 H6B 0.9900 . ?
C8 C10 1.528(4) . ?
C8 C11 1.536(4) . ?
C8 C9 1.537(4) . ?
C7 H7A 0.9900 . ?
C7 H7B 0.9900 . ?
C9 H9A 0.9800 . ?
C9 H9B 0.9800 . ?
C9 H9C 0.9800 . ?
C10 H10A 0.9800 . ?
C10 H10B 0.9800 . ?
C10 H10C 0.9800 . ?
C11 H11A 0.9800 . ?
C11 H11B 0.9800 . ?
C11 H11C 0.9800 . ?
C12 C15 1.530(4) . ?
C12 C13 1.531(4) . ?
C12 C14 1.537(4) . ?
C13 H13A 0.9800 . ?
C13 H13B 0.9800 . ?
C13 H13C 0.9800 . ?
C14 H14A 0.9800 . ?
C14 H14B 0.9800 . ?
C14 H14C 0.9800 . ?
C15 H15A 0.9800 . ?
C15 H15B 0.9800 . ?
C15 H15C 0.9800 . ?
C16 C19 1.539(4) . ?
C16 C18 1.551(4) . ?
C16 C17 1.553(4) . ?
C17 H17A 0.9800 . ?
C17 H17B 0.9800 . ?
C17 H17C 0.9800 . ?
C18 H18A 0.9800 . ?
C18 H18B 0.9800 . ?
C18 H18C 0.9800 . ?
C19 H19A 0.9800 . ?
C19 H19B 0.9800 . ?
C19 H19C 0.9800 . ?
C20 H20A 0.9800 . ?
C20 H20B 0.9800 . ?
C20 H20C 0.9800 . ?
C21 H21A 0.9800 . ?
C21 H21B 0.9800 . ?
C21 H21C 0.9800 . ?
C22 H22A 0.9800 . ?
C22 H22B 0.9800 . ?
C22 H22C 0.9800 . ?
